data_1574915
loop_
_publ_author_name
'Hu, Wenbo'
'Li, Heng'
'Yuan, Bingxin'

_publ_section_title
;
 Perfluoroarene-arene interaction cocrystal of perfluorocarbazoles toward
 IEF-enhanced photocatalysis.
;
_journal_issue 30
_journal_name_full 'Chemical science'
_journal_page_first 13794
_journal_page_last 13806
_journal_paper_doi 10.1039/d5sc02837j
_journal_volume 16
_journal_year 2025
_chemical_formula_moiety 'C17 H4 F8 N2'
_chemical_formula_sum 'C17 H4 F8 N2'
_chemical_formula_weight 388.22
_space_group_crystal_system triclinic
_space_group_IT_number 2
_space_group_name_Hall '-P 1'
_space_group_name_H-M_alt 'P -1'
_atom_sites_solution_hydrogens geom
_atom_sites_solution_primary direct
_audit_creation_date 2025-05-28
_audit_creation_method
;
Olex2 1.5
(compiled 2025.04.05 svn.rf049d14d for OlexSys, GUI svn.r7224)
;
_audit_update_record
;
2025-05-28 deposited with the CCDC.	2025-06-20 downloaded from the CCDC.
;
_cell_angle_alpha 72.342(9)
_cell_angle_beta 70.631(9)
_cell_angle_gamma 67.564(10)
_cell_formula_units_Z 2
_cell_length_a 8.7918(9)
_cell_length_b 9.1879(11)
_cell_length_c 10.5298(10)
_cell_measurement_reflns_used 1799
_cell_measurement_temperature 293(2)
_cell_measurement_theta_max 70.0610
_cell_measurement_theta_min 4.5400
_cell_volume 726.30(15)
_computing_cell_refinement 'CrysAlisPro 1.171.42.81a (Rigaku OD, 2023)'
_computing_data_collection 'CrysAlisPro 1.171.42.81a (Rigaku OD, 2023)'
_computing_data_reduction 'CrysAlisPro 1.171.42.81a (Rigaku OD, 2023)'
_computing_molecular_graphics 'Olex2 1.5 (Dolomanov et al., 2009)'
_computing_publication_material 'Olex2 1.5 (Dolomanov et al., 2009)'
_computing_structure_refinement 'SHELXL 2019/3 (Sheldrick, 2015)'
_computing_structure_solution 'SHELXS  (Sheldrick, 2008)'
_diffrn_ambient_temperature 293(2)
_diffrn_detector 'CCD plate'
_diffrn_detector_area_resol_mean 16.2312
_diffrn_detector_type Eos
_diffrn_measured_fraction_theta_full 0.999
_diffrn_measured_fraction_theta_max 0.999
_diffrn_measurement_details
;
List of Runs (angles in degrees, time in seconds):

  # Type    Start    End  Width  t~exp~   \w     \q     \k     \f   Frames
#--------------------------------------------------------------------------
  1  \w   -102.00 -15.00   1.00    1.00    --  -33.50 -57.00-150.00   87
  2  \w    -71.00  39.00   1.00    1.00    --  -33.50  19.00 150.00  110
  3  \w    -52.00  35.00   1.00    1.00    --  -33.50  57.00   0.00   87
  4  \w     -2.00  25.00   1.00    1.00    --   36.47  95.00 -38.54   27
  5  \w    -18.00  65.00   1.00    1.00    --   36.47 -77.00 150.00   83
  6  \w      7.00  43.00   1.00    1.00    --   36.47  79.00 122.03   36
  7  \w      1.00  35.00   1.00    1.00    --   36.47  89.00-160.67   34
  8  \w     61.00 110.00   1.00    1.00    --   36.47 178.00 150.00   49
  9  \w     61.00 110.00   1.00    1.00    --   36.47 178.00  60.00   49
 10  \w    104.00 176.00   1.00    1.00    --  108.00 111.00  60.00   72
 11  \w     37.00 134.00   1.00    1.00    --  108.00 -30.00-180.00   97
 12  \w     40.00 128.00   1.00    1.00    --  108.00 -61.00  60.00   88
 13  \w     38.00 128.00   1.00    1.00    --  108.00 -45.00 -90.00   90
 14  \w     88.00 176.00   1.00    1.00    --  108.00  61.00-120.00   88
 15  \w     38.00 107.00   1.00    1.00    --  108.00 -94.00  60.00   69
 16  \w    107.00 134.00   1.00    1.00    --  108.00 -30.00   0.00   27
 17  \w    105.00 170.00   1.00    1.00    --  108.00 111.00-180.00   65
 18  \w     97.00 134.00   1.00    1.00    --  108.00 -30.00  90.00   37
 19  \w     91.00 158.00   1.00    1.00    --  108.00  30.00   0.00   67
 20  \w     44.00  85.00   1.00    1.00    --  108.00 -30.00  90.00   41
 21  \w     68.00 103.00   1.00    1.00    --  108.00-111.00 -60.00   35
 22  \w     71.00 109.00   1.00    1.00    --  108.00-111.00-180.00   38
 23  \w     64.00 108.00   1.00    1.00    --  108.00-111.00  30.00   44
 24  \w     60.00  86.00   1.00    1.00    --  108.00 -30.00   0.00   26
 25  \w     81.00 107.00   1.00    1.00    --  108.00 -94.00 -90.00   26
 26  \w     44.00 128.00   1.00    1.00    --  108.00 -61.00 150.00   84
;
_diffrn_measurement_device 'four-circle diffractometer'
_diffrn_measurement_device_type 'Xcalibur, Eos, Gemini'
_diffrn_measurement_method '\w scans'
_diffrn_orient_matrix_type 'CrysAlisPro convention (1999,Acta A55,543-557)'
_diffrn_orient_matrix_UB_11 -0.0634847000
_diffrn_orient_matrix_UB_12 -0.0701771000
_diffrn_orient_matrix_UB_13 0.1530958000
_diffrn_orient_matrix_UB_21 0.0256850000
_diffrn_orient_matrix_UB_22 -0.1591109000
_diffrn_orient_matrix_UB_23 -0.0368873000
_diffrn_orient_matrix_UB_31 0.1831574000
_diffrn_orient_matrix_UB_32 -0.0638429000
_diffrn_orient_matrix_UB_33 0.0167930000
_diffrn_radiation_monochromator graphite
_diffrn_radiation_probe x-ray
_diffrn_radiation_type 'Cu K\a'
_diffrn_radiation_wavelength 1.54184
_diffrn_reflns_av_R_equivalents 0.0299
_diffrn_reflns_av_unetI/netI 0.0442
_diffrn_reflns_Laue_measured_fraction_full 0.999
_diffrn_reflns_Laue_measured_fraction_max 0.999
_diffrn_reflns_limit_h_max 10
_diffrn_reflns_limit_h_min -9
_diffrn_reflns_limit_k_max 10
_diffrn_reflns_limit_k_min -10
_diffrn_reflns_limit_l_max 12
_diffrn_reflns_limit_l_min -12
_diffrn_reflns_number 5070
_diffrn_reflns_point_group_measured_fraction_full 0.999
_diffrn_reflns_point_group_measured_fraction_max 0.999
_diffrn_reflns_theta_full 67.044
_diffrn_reflns_theta_max 67.044
_diffrn_reflns_theta_min 4.545
_diffrn_source 'fine-focus sealed X-ray tube'
_diffrn_source_type 'Enhance (Cu) X-ray Source'
_exptl_absorpt_coefficient_mu 1.614
_exptl_absorpt_correction_T_max 1.00000
_exptl_absorpt_correction_T_min 0.75663
_exptl_absorpt_correction_type multi-scan
_exptl_absorpt_process_details
;
CrysAlisPro 1.171.42.81a (Rigaku Oxford Diffraction, 2023)
Empirical absorption correction using spherical harmonics,
implemented in SCALE3 ABSPACK scaling algorithm.
;
_exptl_crystal_colour colourless
_exptl_crystal_colour_primary colourless
_exptl_crystal_density_diffrn 1.775
_exptl_crystal_description block
_exptl_crystal_F_000 384
_exptl_crystal_size_max 0.14
_exptl_crystal_size_mid 0.12
_exptl_crystal_size_min 0.1
_refine_diff_density_max 0.169
_refine_diff_density_min -0.188
_refine_diff_density_rms 0.044
_refine_ls_extinction_coef 0.0039(11)
_refine_ls_extinction_expression Fc^*^=kFc[1+0.001xFc^2^\l^3^/sin(2\q)]^-1/4^
_refine_ls_extinction_method 'SHELXL-2019/2 (Sheldrick 2019)'
_refine_ls_goodness_of_fit_ref 1.054
_refine_ls_hydrogen_treatment constr
_refine_ls_matrix_type full
_refine_ls_number_parameters 245
_refine_ls_number_reflns 2592
_refine_ls_number_restraints 0
_refine_ls_restrained_S_all 1.054
_refine_ls_R_factor_all 0.0632
_refine_ls_R_factor_gt 0.0479
_refine_ls_shift/su_max 0.000
_refine_ls_shift/su_mean 0.000
_refine_ls_structure_factor_coef Fsqd
_refine_ls_weighting_details 'w=1/[\s^2^(Fo^2^)+(0.0757P)^2^+0.0271P] where P=(Fo^2^+2Fc^2^)/3'
_refine_ls_weighting_scheme calc
_refine_ls_wR_factor_gt 0.1336
_refine_ls_wR_factor_ref 0.1522
_reflns_Friedel_coverage 0.000
_reflns_number_gt 1939
_reflns_number_total 2592
_reflns_threshold_expression 'I > 2\s(I)'
_cod_data_source_file d5sc02837j2.cif
_cod_data_source_block 202404126_auto
_cod_depositor_comments 'Adding full bibliography for 1574914--1574918.cif.'
_cod_original_cell_volume 726.31(15)
_cod_database_code 1574915
_shelx_shelxl_version_number 2019/3
_chemical_oxdiff_formula C20H20N4O4F4
_shelx_space_group_comment
;
The symmetry employed for this shelxl refinement is uniquely defined
by the following loop, which should always be used as a source of
symmetry information in preference to the above space-group names.
They are only intended as comments.
;
_shelx_estimated_absorpt_t_max 0.855
_shelx_estimated_absorpt_t_min 0.806
_reflns_odcompleteness_completeness 99.88
_reflns_odcompleteness_iscentric 1
_reflns_odcompleteness_theta 66.97
_olex2_refinement_description
;
1. Fixed Uiso
 At 1.2 times of:
  All C(H) groups
2.a Aromatic/amide H refined with riding coordinates:
 C1(H1), C2(H2), C3(H3), C5(H5)
;
_olex2_submission_special_instructions 'No special instructions were received'
_oxdiff_exptl_absorpt_empirical_details
;
Empirical correction (ABSPACK) includes:
- Absorption correction using spherical harmonics
- Frame scaling
;
_oxdiff_exptl_absorpt_empirical_full_max 1.166
_oxdiff_exptl_absorpt_empirical_full_min 0.793

loop_
_space_group_symop_operation_xyz
'x, y, z'
'-x, -y, -z'

loop_
_atom_site_label
_atom_site_type_symbol
_atom_site_fract_x
_atom_site_fract_y
_atom_site_fract_z
_atom_site_U_iso_or_equiv
_atom_site_adp_type
_atom_site_occupancy
_atom_site_site_symmetry_order
_atom_site_calc_flag
_atom_site_refinement_flags_posn
_atom_site_refinement_flags_adp
_atom_site_refinement_flags_occupancy
_atom_site_disorder_assembly
_atom_site_disorder_group
F1 F 0.1614(2) 0.23518(19) 0.64776(18) 0.0716(5) Uani 1 1 d . . . . .
F2 F 0.0861(2) 0.11750(19) 0.4794(2) 0.0765(5) Uani 1 1 d . . . . .
F3 F 0.1121(2) 0.2605(2) 0.2121(2) 0.0840(6) Uani 1 1 d . . . . .
F4 F 0.2111(2) 0.5260(2) 0.10537(18) 0.0772(5) Uani 1 1 d . . . . .
F5 F 0.3914(2) 0.90605(19) 0.34093(16) 0.0665(5) Uani 1 1 d . . . . .
F6 F 0.3936(2) 0.8915(2) 0.59973(19) 0.0755(5) Uani 1 1 d . . . . .
F7 F 0.3137(3) 0.6563(2) 0.80763(18) 0.0850(6) Uani 1 1 d . . . . .
F8 F 0.2376(2) 0.4218(2) 0.76091(17) 0.0749(5) Uani 1 1 d . . . . .
N1 N 0.4646(3) 0.8309(4) -0.0639(3) 0.0823(8) Uani 1 1 d . . . . .
N2 N 0.2919(3) 0.6541(2) 0.2949(2) 0.0501(5) Uani 1 1 d . . . . .
C1 C 0.3397(4) 0.9676(4) -0.0791(3) 0.0764(9) Uani 1 1 d . . . . .
H1 H 0.350507 1.037616 -0.164077 0.092 Uiso 1 1 calc R U . . .
C2 C 0.1954(4) 1.0133(4) 0.0218(3) 0.0762(9) Uani 1 1 d . . . . .
H2 H 0.111753 1.111106 0.005255 0.091 Uiso 1 1 calc R U . . .
C3 C 0.1777(4) 0.9104(3) 0.1483(3) 0.0658(7) Uani 1 1 d . . . . .
H3 H 0.082038 0.937395 0.219327 0.079 Uiso 1 1 calc R U . . .
C4 C 0.3040(3) 0.7680(3) 0.1665(3) 0.0499(6) Uani 1 1 d . . . . .
C5 C 0.4446(4) 0.7330(4) 0.0597(3) 0.0659(8) Uani 1 1 d . . . . .
H5 H 0.530347 0.636173 0.074125 0.079 Uiso 1 1 calc R U . . .
C6 C 0.1790(3) 0.3074(3) 0.5144(3) 0.0532(6) Uani 1 1 d . . . . .
C7 C 0.1418(3) 0.2462(3) 0.4291(3) 0.0576(7) Uani 1 1 d . . . . .
C8 C 0.1541(3) 0.3199(3) 0.2928(3) 0.0608(7) Uani 1 1 d . . . . .
C9 C 0.2037(3) 0.4557(3) 0.2377(3) 0.0546(6) Uani 1 1 d . . . . .
C10 C 0.2425(3) 0.5177(3) 0.3239(3) 0.0490(6) Uani 1 1 d . . . . .
C11 C 0.2295(3) 0.4447(3) 0.4632(3) 0.0468(6) Uani 1 1 d . . . . .
C12 C 0.2694(3) 0.5433(3) 0.5236(2) 0.0456(5) Uani 1 1 d . . . . .
C13 C 0.3063(3) 0.6698(3) 0.4170(2) 0.0442(5) Uani 1 1 d . . . . .
C14 C 0.3506(3) 0.7870(3) 0.4419(3) 0.0493(6) Uani 1 1 d . . . . .
C15 C 0.3524(3) 0.7794(3) 0.5730(3) 0.0541(6) Uani 1 1 d . . . . .
C16 C 0.3124(3) 0.6579(3) 0.6800(3) 0.0571(7) Uani 1 1 d . . . . .
C17 C 0.2733(3) 0.5394(3) 0.6560(3) 0.0526(6) Uani 1 1 d . . . . .

loop_
_atom_site_aniso_label
_atom_site_aniso_U_11
_atom_site_aniso_U_22
_atom_site_aniso_U_33
_atom_site_aniso_U_23
_atom_site_aniso_U_13
_atom_site_aniso_U_12
F1 0.0798(11) 0.0544(9) 0.0698(11) 0.0061(8) -0.0136(8) -0.0277(8)
F2 0.0692(10) 0.0500(9) 0.1103(15) -0.0162(9) -0.0118(9) -0.0274(8)
F3 0.0870(12) 0.0846(13) 0.1037(15) -0.0460(11) -0.0189(10) -0.0345(10)
F4 0.1031(13) 0.0839(12) 0.0585(10) -0.0185(9) -0.0207(9) -0.0400(10)
F5 0.0836(11) 0.0596(9) 0.0606(10) -0.0075(8) -0.0072(8) -0.0394(8)
F6 0.0959(12) 0.0694(11) 0.0802(12) -0.0231(9) -0.0301(10) -0.0329(9)
F7 0.1243(15) 0.0853(13) 0.0550(10) -0.0123(9) -0.0353(10) -0.0330(11)
F8 0.1003(12) 0.0669(11) 0.0528(10) 0.0087(8) -0.0227(9) -0.0338(9)
N1 0.0815(18) 0.109(2) 0.0452(14) -0.0016(15) -0.0068(12) -0.0365(17)
N2 0.0613(12) 0.0471(11) 0.0419(11) -0.0081(9) -0.0061(9) -0.0234(9)
C1 0.097(2) 0.092(2) 0.0491(16) 0.0093(16) -0.0242(16) -0.053(2)
C2 0.093(2) 0.0572(17) 0.072(2) 0.0016(15) -0.0305(18) -0.0196(15)
C3 0.0743(17) 0.0581(16) 0.0564(17) -0.0056(13) -0.0087(14) -0.0224(14)
C4 0.0561(13) 0.0542(14) 0.0422(13) -0.0072(11) -0.0078(10) -0.0258(11)
C5 0.0605(15) 0.079(2) 0.0443(15) -0.0088(14) -0.0060(12) -0.0161(14)
C6 0.0461(13) 0.0435(13) 0.0578(16) -0.0051(12) -0.0069(11) -0.0100(10)
C7 0.0473(13) 0.0402(13) 0.081(2) -0.0154(13) -0.0057(12) -0.0150(10)
C8 0.0523(14) 0.0573(16) 0.079(2) -0.0321(15) -0.0096(13) -0.0153(12)
C9 0.0566(14) 0.0551(15) 0.0505(15) -0.0155(12) -0.0076(11) -0.0169(12)
C10 0.0476(12) 0.0450(13) 0.0507(14) -0.0121(11) -0.0053(10) -0.0145(10)
C11 0.0418(12) 0.0386(12) 0.0520(14) -0.0066(10) -0.0074(10) -0.0098(9)
C12 0.0389(11) 0.0424(12) 0.0483(13) -0.0092(10) -0.0075(9) -0.0077(9)
C13 0.0449(12) 0.0413(12) 0.0418(13) -0.0072(10) -0.0067(9) -0.0127(9)
C14 0.0478(12) 0.0448(13) 0.0514(14) -0.0085(11) -0.0070(10) -0.0157(10)
C15 0.0542(14) 0.0507(14) 0.0597(16) -0.0170(12) -0.0154(12) -0.0131(11)
C16 0.0646(16) 0.0575(15) 0.0474(14) -0.0109(12) -0.0189(12) -0.0126(12)
C17 0.0531(13) 0.0492(14) 0.0461(14) -0.0005(11) -0.0150(11) -0.0107(11)

loop_
_atom_type_symbol
_atom_type_description
_atom_type_scat_dispersion_real
_atom_type_scat_dispersion_imag
_atom_type_scat_source
C C 0.0181 0.0091 'International Tables Vol C Tables 4.2.6.8 and 6.1.1.4'
H H 0.0000 0.0000 'International Tables Vol C Tables 4.2.6.8 and 6.1.1.4'
F F 0.0727 0.0534 'International Tables Vol C Tables 4.2.6.8 and 6.1.1.4'
N N 0.0311 0.0180 'International Tables Vol C Tables 4.2.6.8 and 6.1.1.4'

loop_
_geom_angle_atom_site_label_1
_geom_angle_atom_site_label_2
_geom_angle_atom_site_label_3
_geom_angle
_geom_angle_site_symmetry_1
_geom_angle_site_symmetry_3
_geom_angle_publ_flag
C1 N1 C5 116.0(3) . . ?
C10 N2 C4 126.0(2) . . ?
C13 N2 C4 126.24(19) . . ?
C13 N2 C10 107.3(2) . . ?
N1 C1 H1 117.7 . . ?
N1 C1 C2 124.6(3) . . ?
C2 C1 H1 117.7 . . ?
C1 C2 H2 120.8 . . ?
C1 C2 C3 118.3(3) . . ?
C3 C2 H2 120.8 . . ?
C2 C3 H3 120.8 . . ?
C4 C3 C2 118.3(3) . . ?
C4 C3 H3 120.8 . . ?
C3 C4 N2 121.1(2) . . ?
C3 C4 C5 119.2(3) . . ?
C5 C4 N2 119.6(2) . . ?
N1 C5 C4 123.5(3) . . ?
N1 C5 H5 118.3 . . ?
C4 C5 H5 118.3 . . ?
F1 C6 C7 118.8(2) . . ?
F1 C6 C11 121.3(2) . . ?
C7 C6 C11 119.9(3) . . ?
F2 C7 C6 120.1(3) . . ?
F2 C7 C8 119.6(3) . . ?
C6 C7 C8 120.3(2) . . ?
F3 C8 C7 119.2(3) . . ?
F3 C8 C9 119.0(3) . . ?
C9 C8 C7 121.8(3) . . ?
F4 C9 C8 120.2(2) . . ?
F4 C9 C10 121.7(2) . . ?
C8 C9 C10 118.1(3) . . ?
N2 C10 C11 109.8(2) . . ?
C9 C10 N2 129.4(2) . . ?
C9 C10 C11 120.8(2) . . ?
C6 C11 C10 119.1(2) . . ?
C6 C11 C12 134.3(2) . . ?
C10 C11 C12 106.5(2) . . ?
C13 C12 C11 106.4(2) . . ?
C17 C12 C11 134.7(2) . . ?
C17 C12 C13 118.8(2) . . ?
N2 C13 C12 109.9(2) . . ?
N2 C13 C14 129.3(2) . . ?
C14 C13 C12 120.7(2) . . ?
F5 C14 C13 121.8(2) . . ?
F5 C14 C15 119.5(2) . . ?
C15 C14 C13 118.7(2) . . ?
F6 C15 C14 119.8(2) . . ?
F6 C15 C16 118.8(2) . . ?
C14 C15 C16 121.4(2) . . ?
F7 C16 C15 119.4(2) . . ?
F7 C16 C17 120.3(2) . . ?
C17 C16 C15 120.3(2) . . ?
F8 C17 C12 120.8(2) . . ?
F8 C17 C16 119.2(2) . . ?
C16 C17 C12 120.0(2) . . ?

loop_
_geom_bond_atom_site_label_1
_geom_bond_atom_site_label_2
_geom_bond_distance
_geom_bond_site_symmetry_2
_geom_bond_publ_flag
F1 C6 1.343(3) . ?
F2 C7 1.345(3) . ?
F3 C8 1.341(3) . ?
F4 C9 1.338(3) . ?
F5 C14 1.340(3) . ?
F6 C15 1.342(3) . ?
F7 C16 1.343(3) . ?
F8 C17 1.338(3) . ?
N1 C1 1.323(4) . ?
N1 C5 1.339(4) . ?
N2 C4 1.438(3) . ?
N2 C10 1.395(3) . ?
N2 C13 1.388(3) . ?
C1 H1 0.9300 . ?
C1 C2 1.373(5) . ?
C2 H2 0.9300 . ?
C2 C3 1.379(4) . ?
C3 H3 0.9300 . ?
C3 C4 1.365(4) . ?
C4 C5 1.374(3) . ?
C5 H5 0.9300 . ?
C6 C7 1.369(4) . ?
C6 C11 1.391(3) . ?
C7 C8 1.376(4) . ?
C8 C9 1.376(4) . ?
C9 C10 1.390(4) . ?
C10 C11 1.402(3) . ?
C11 C12 1.446(3) . ?
C12 C13 1.404(3) . ?
C12 C17 1.395(3) . ?
C13 C14 1.391(3) . ?
C14 C15 1.366(4) . ?
C15 C16 1.383(4) . ?
C16 C17 1.370(4) . ?

loop_
_geom_torsion_atom_site_label_1
_geom_torsion_atom_site_label_2
_geom_torsion_atom_site_label_3
_geom_torsion_atom_site_label_4
_geom_torsion
_geom_torsion_site_symmetry_1
_geom_torsion_site_symmetry_2
_geom_torsion_site_symmetry_3
_geom_torsion_site_symmetry_4
_geom_torsion_publ_flag
F1 C6 C7 F2 1.0(3) . . . . ?
F1 C6 C7 C8 178.2(2) . . . . ?
F1 C6 C11 C10 -178.6(2) . . . . ?
F1 C6 C11 C12 -1.7(4) . . . . ?
F2 C7 C8 F3 -0.8(4) . . . . ?
F2 C7 C8 C9 177.3(2) . . . . ?
F3 C8 C9 F4 -0.6(4) . . . . ?
F3 C8 C9 C10 178.4(2) . . . . ?
F4 C9 C10 N2 0.4(4) . . . . ?
F4 C9 C10 C11 178.2(2) . . . . ?
F5 C14 C15 F6 0.5(4) . . . . ?
F5 C14 C15 C16 -179.5(2) . . . . ?
F6 C15 C16 F7 0.8(4) . . . . ?
F6 C15 C16 C17 -178.6(2) . . . . ?
F7 C16 C17 F8 -0.4(4) . . . . ?
F7 C16 C17 C12 178.9(2) . . . . ?
N1 C1 C2 C3 -0.1(5) . . . . ?
N2 C4 C5 N1 178.7(3) . . . . ?
N2 C10 C11 C6 178.99(19) . . . . ?
N2 C10 C11 C12 1.3(3) . . . . ?
N2 C13 C14 F5 -1.6(4) . . . . ?
N2 C13 C14 C15 178.4(2) . . . . ?
C1 N1 C5 C4 0.4(5) . . . . ?
C1 C2 C3 C4 -0.4(5) . . . . ?
C2 C3 C4 N2 -178.8(3) . . . . ?
C2 C3 C4 C5 0.8(4) . . . . ?
C3 C4 C5 N1 -0.9(5) . . . . ?
C4 N2 C10 C9 3.9(4) . . . . ?
C4 N2 C10 C11 -174.2(2) . . . . ?
C4 N2 C13 C12 173.7(2) . . . . ?
C4 N2 C13 C14 -6.7(4) . . . . ?
C5 N1 C1 C2 0.1(5) . . . . ?
C6 C7 C8 F3 -178.0(2) . . . . ?
C6 C7 C8 C9 0.1(4) . . . . ?
C6 C11 C12 C13 -177.9(2) . . . . ?
C6 C11 C12 C17 0.2(5) . . . . ?
C7 C6 C11 C10 -0.4(4) . . . . ?
C7 C6 C11 C12 176.5(2) . . . . ?
C7 C8 C9 F4 -178.7(2) . . . . ?
C7 C8 C9 C10 0.2(4) . . . . ?
C8 C9 C10 N2 -178.5(2) . . . . ?
C8 C9 C10 C11 -0.7(4) . . . . ?
C9 C10 C11 C6 0.8(4) . . . . ?
C9 C10 C11 C12 -176.9(2) . . . . ?
C10 N2 C4 C3 99.3(3) . . . . ?
C10 N2 C4 C5 -80.3(3) . . . . ?
C10 N2 C13 C12 1.0(3) . . . . ?
C10 N2 C13 C14 -179.4(2) . . . . ?
C10 C11 C12 C13 -0.7(2) . . . . ?
C10 C11 C12 C17 177.4(3) . . . . ?
C11 C6 C7 F2 -177.2(2) . . . . ?
C11 C6 C7 C8 0.0(4) . . . . ?
C11 C12 C13 N2 -0.2(2) . . . . ?
C11 C12 C13 C14 -179.8(2) . . . . ?
C11 C12 C17 F8 1.6(4) . . . . ?
C11 C12 C17 C16 -177.8(2) . . . . ?
C12 C13 C14 F5 177.9(2) . . . . ?
C12 C13 C14 C15 -2.0(3) . . . . ?
C13 N2 C4 C3 -72.1(3) . . . . ?
C13 N2 C4 C5 108.3(3) . . . . ?
C13 N2 C10 C9 176.6(2) . . . . ?
C13 N2 C10 C11 -1.4(3) . . . . ?
C13 C12 C17 F8 179.4(2) . . . . ?
C13 C12 C17 C16 0.1(3) . . . . ?
C13 C14 C15 F6 -179.6(2) . . . . ?
C13 C14 C15 C16 0.4(4) . . . . ?
C14 C15 C16 F7 -179.2(2) . . . . ?
C14 C15 C16 C17 1.5(4) . . . . ?
C15 C16 C17 F8 179.0(2) . . . . ?
C15 C16 C17 C12 -1.7(4) . . . . ?
C17 C12 C13 N2 -178.6(2) . . . . ?
C17 C12 C13 C14 1.8(3) . . . . ?
